data_2225759
loop_
_publ_author_name
'Hern\'andez-Ortega, Sim\'on'
'Cuenu Cabeza, Fernando'
'Cabrera-Ortiz, Armando'

_publ_section_title
;
 Diphenyl[2-(2-pyridylaminomethyl)phenyl]phosphine oxide
;
_journal_coeditor_code BH2276
_journal_issue 5
_journal_name_full 'Acta Crystallographica Section E'
_journal_page_first o1181
_journal_page_last o1182
_journal_paper_doi 10.1107/S1600536810014893
_journal_volume 66
_journal_year 2010
_chemical_formula_iupac 'C24 H21 N2 O P'
_chemical_formula_moiety 'C24 H21 N2 O P'
_chemical_formula_sum 'C24 H21 N2 O P'
_chemical_formula_weight 384.40
_chemical_name_systematic
;
Diphenyl[2-(2-pyridylaminomethyl)phenyl]phosphine oxide
;
_space_group_IT_number 14
_symmetry_cell_setting monoclinic
_symmetry_space_group_name_Hall '-P 2ybc'
_symmetry_space_group_name_H-M 'P 1 21/c 1'
_atom_sites_solution_hydrogens geom
_atom_sites_solution_primary direct
_atom_sites_solution_secondary difmap
_audit_creation_method SHELXTL
_cell_angle_alpha 90.00
_cell_angle_beta 109.108(2)
_cell_angle_gamma 90.00
_cell_formula_units_Z 8
_cell_length_a 24.130(3)
_cell_length_b 8.2397(9)
_cell_length_c 21.992(2)
_cell_measurement_reflns_used 6035
_cell_measurement_temperature 298(2)
_cell_measurement_theta_max 23.79
_cell_measurement_theta_min 2.18
_cell_volume 4131.6(8)
_computing_cell_refinement 'SMART (Bruker, 1999)'
_computing_data_collection 'SMART (Bruker, 1999)'
_computing_data_reduction 'SAINT (Bruker, 1999)'
_computing_molecular_graphics 'SHELXTL (Sheldrick, 2008)'
_computing_publication_material 'SHELXTL (Sheldrick, 2008)'
_computing_structure_refinement 'SHELXTL (Sheldrick, 2008)'
_computing_structure_solution 'SHELXTL (Sheldrick, 2008)'
_diffrn_ambient_temperature 298(2)
_diffrn_detector_area_resol_mean 0.83
_diffrn_measured_fraction_theta_full 0.998
_diffrn_measured_fraction_theta_max 0.998
_diffrn_measurement_device_type 'Bruker SMART APEX CCD area detector'
_diffrn_measurement_method \w
_diffrn_radiation_monochromator graphite
_diffrn_radiation_source 'fine-focus sealed tube'
_diffrn_radiation_type MoK\a
_diffrn_radiation_wavelength 0.71073
_diffrn_reflns_av_R_equivalents 0.0619
_diffrn_reflns_av_sigmaI/netI 0.0517
_diffrn_reflns_limit_h_max 29
_diffrn_reflns_limit_h_min -29
_diffrn_reflns_limit_k_max 9
_diffrn_reflns_limit_k_min -9
_diffrn_reflns_limit_l_max 26
_diffrn_reflns_limit_l_min -26
_diffrn_reflns_number 32921
_diffrn_reflns_theta_full 25.35
_diffrn_reflns_theta_max 25.35
_diffrn_reflns_theta_min 1.79
_exptl_absorpt_coefficient_mu 0.149
_exptl_absorpt_correction_T_max 0.9868
_exptl_absorpt_correction_T_min 0.9496
_exptl_absorpt_correction_type multi-scan
_exptl_absorpt_process_details '(SADABS; Bruker, 1999)'
_exptl_crystal_colour Colorless
_exptl_crystal_density_diffrn 1.236
_exptl_crystal_density_method 'not measured'
_exptl_crystal_description Prism
_exptl_crystal_F_000 1616
_exptl_crystal_size_max 0.35
_exptl_crystal_size_mid 0.14
_exptl_crystal_size_min 0.09
_refine_diff_density_max 0.309
_refine_diff_density_min -0.210
_refine_ls_extinction_method none
_refine_ls_goodness_of_fit_ref 1.064
_refine_ls_hydrogen_treatment mixed
_refine_ls_matrix_type full
_refine_ls_number_constraints 0
_refine_ls_number_parameters 514
_refine_ls_number_reflns 7544
_refine_ls_number_restraints 2
_refine_ls_restrained_S_all 1.064
_refine_ls_R_factor_all 0.0955
_refine_ls_R_factor_gt 0.0555
_refine_ls_shift/su_max 0.000
_refine_ls_shift/su_mean 0.000
_refine_ls_structure_factor_coef Fsqd
_refine_ls_weighting_details 'calc w=1/[\s^2^(Fo^2^)+(0.0576P)^2^] where P=(Fo^2^+2Fc^2^)/3'
_refine_ls_weighting_scheme calc
_refine_ls_wR_factor_gt 0.1162
_refine_ls_wR_factor_ref 0.1319
_reflns_number_gt 4889
_reflns_number_total 7544
_reflns_threshold_expression I>2\s(I)
_cod_data_source_file bh2276.cif
_cod_data_source_block I
_cod_original_cell_volume 4131.5(8)
_cod_original_sg_symbol_H-M 'P 21/c'
_cod_database_code 2225759
_cod_database_fobs_code 2225759

loop_
_symmetry_equiv_pos_as_xyz
'x, y, z'
'-x, y+1/2, -z+1/2'
'-x, -y, -z'
'x, -y-1/2, z-1/2'

loop_
_atom_site_type_symbol
_atom_site_label
_atom_site_fract_x
_atom_site_fract_y
_atom_site_fract_z
_atom_site_U_iso_or_equiv
_atom_site_adp_type
_atom_site_calc_flag
_atom_site_refinement_flags
_atom_site_occupancy
_atom_site_disorder_assembly
_atom_site_disorder_group
P P1 0.36928(3) 0.34803(8) 0.48820(3) 0.04454(19) Uani d . 1 . .
O O1 0.31222(7) 0.26622(19) 0.47912(8) 0.0533(5) Uani d . 1 . .
C C1 0.36101(11) 0.5619(3) 0.47160(12) 0.0469(6) Uani d . 1 . .
C C2 0.38693(12) 0.6430(3) 0.43397(14) 0.0618(8) Uani d . 1 . .
H H2 0.4128 0.5883 0.4178 0.074 Uiso calc R 1 . .
C C3 0.37526(14) 0.8053(3) 0.41956(16) 0.0750(9) Uani d . 1 . .
H H3 0.3931 0.8592 0.3938 0.090 Uiso calc R 1 . .
C C4 0.33743(14) 0.8863(3) 0.44333(16) 0.0718(9) Uani d . 1 . .
H H4 0.3294 0.9954 0.4336 0.086 Uiso calc R 1 . .
C C5 0.31182(17) 0.8090(4) 0.48059(19) 0.0929(12) Uani d . 1 . .
H H5 0.2860 0.8645 0.4965 0.112 Uiso calc R 1 . .
C C6 0.32358(15) 0.6479(4) 0.49535(17) 0.0840(10) Uani d . 1 . .
H H6 0.3060 0.5960 0.5218 0.101 Uiso calc R 1 . .
C C7 0.41605(11) 0.3290(3) 0.57041(12) 0.0488(6) Uani d . 1 . .
C C8 0.40174(13) 0.2123(3) 0.60849(14) 0.0624(8) Uani d . 1 . .
H H8 0.3692 0.1460 0.5909 0.075 Uiso calc R 1 . .
C C9 0.43526(16) 0.1944(4) 0.67180(17) 0.0819(10) Uani d . 1 . .
H H9 0.4251 0.1172 0.6971 0.098 Uiso calc R 1 . .
C C10 0.48385(16) 0.2899(5) 0.69802(16) 0.0838(10) Uani d . 1 . .
H H10 0.5069 0.2757 0.7408 0.101 Uiso calc R 1 . .
C C11 0.49844(14) 0.4056(4) 0.66157(16) 0.0817(10) Uani d . 1 . .
H H11 0.5314 0.4699 0.6796 0.098 Uiso calc R 1 . .
C C12 0.46437(12) 0.4276(4) 0.59788(14) 0.0652(8) Uani d . 1 . .
H H12 0.4739 0.5085 0.5735 0.078 Uiso calc R 1 . .
C C13 0.40760(11) 0.2646(3) 0.43713(12) 0.0444(6) Uani d . 1 . .
C C14 0.37875(11) 0.2465(3) 0.37016(13) 0.0490(6) Uani d . 1 . .
C C15 0.40969(14) 0.1765(3) 0.33377(14) 0.0642(8) Uani d . 1 . .
H H15 0.3915 0.1638 0.2897 0.077 Uiso calc R 1 . .
C C16 0.46664(15) 0.1255(3) 0.36129(17) 0.0713(9) Uani d . 1 . .
H H16 0.4863 0.0794 0.3356 0.086 Uiso calc R 1 . .
C C17 0.49465(13) 0.1416(3) 0.42583(15) 0.0636(8) Uani d . 1 . .
H H17 0.5332 0.1065 0.4442 0.076 Uiso calc R 1 . .
C C18 0.46515(11) 0.2104(3) 0.46333(13) 0.0527(7) Uani d . 1 . .
H H18 0.4842 0.2209 0.5074 0.063 Uiso calc R 1 . .
C C19 0.31515(12) 0.2952(4) 0.33873(13) 0.0620(8) Uani d . 1 . .
H H19A 0.2907 0.2172 0.3511 0.063(8) Uiso calc R 1 . .
H H19B 0.3092 0.3999 0.3558 0.060(8) Uiso calc R 1 . .
N N20 0.29567(11) 0.3056(3) 0.27000(12) 0.0717(7) Uani d D 1 . .
H H20 0.2706(10) 0.229(3) 0.2485(13) 0.088(11) Uiso d D 1 . .
C C21 0.30509(12) 0.4386(4) 0.23887(14) 0.0626(8) Uani d . 1 . .
N N22 0.34046(11) 0.5533(3) 0.27378(12) 0.0762(7) Uani d . 1 . .
C C23 0.34899(16) 0.6856(5) 0.2426(2) 0.0977(12) Uani d . 1 . .
H H23 0.3731 0.7665 0.2668 0.117 Uiso calc R 1 . .
C C24 0.3252(2) 0.7099(6) 0.1788(2) 0.1167(15) Uani d . 1 . .
H H24 0.3328 0.8039 0.1595 0.140 Uiso calc R 1 . .
C C25 0.28940(18) 0.5911(6) 0.14356(19) 0.1085(14) Uani d . 1 . .
H H25 0.2721 0.6039 0.0993 0.130 Uiso calc R 1 . .
C C26 0.27881(14) 0.4540(5) 0.17265(16) 0.0819(10) Uani d . 1 . .
H H26 0.2546 0.3727 0.1488 0.098 Uiso calc R 1 . .
P P2 0.16172(3) 0.96647(8) 0.17338(3) 0.0487(2) Uani d . 1 . .
O O2 0.21808(8) 1.0515(2) 0.20311(8) 0.0655(5) Uani d . 1 . .
C C27 0.14545(12) 0.8307(3) 0.22969(12) 0.0517(7) Uani d . 1 . .
C C28 0.09067(13) 0.8167(3) 0.23625(13) 0.0598(7) Uani d . 1 . .
H H28 0.0595 0.8773 0.2099 0.072 Uiso calc R 1 . .
C C29 0.08174(15) 0.7131(4) 0.28181(14) 0.0728(9) Uani d . 1 . .
H H29 0.0447 0.7053 0.2860 0.087 Uiso calc R 1 . .
C C30 0.1266(2) 0.6228(4) 0.32031(16) 0.0897(11) Uani d . 1 . .
H H30 0.1203 0.5525 0.3505 0.108 Uiso calc R 1 . .
C C31 0.1809(2) 0.6356(5) 0.31456(18) 0.1041(13) Uani d . 1 . .
H H31 0.2117 0.5737 0.3409 0.125 Uiso calc R 1 . .
C C32 0.19065(15) 0.7397(4) 0.27002(16) 0.0855(10) Uani d . 1 . .
H H32 0.2281 0.7487 0.2671 0.103 Uiso calc R 1 . .
C C33 0.10068(11) 1.1037(3) 0.14587(12) 0.0479(6) Uani d . 1 . .
C C34 0.10371(13) 1.2529(3) 0.17540(14) 0.0632(8) Uani d . 1 . .
H H34 0.1375 1.2822 0.2085 0.076 Uiso calc R 1 . .
C C35 0.05676(16) 1.3588(4) 0.15592(18) 0.0799(10) Uani d . 1 . .
H H35 0.0591 1.4591 0.1760 0.096 Uiso calc R 1 . .
C C36 0.00708(16) 1.3166(4) 0.10740(18) 0.0848(10) Uani d . 1 . .
H H36 -0.0244 1.3883 0.0947 0.102 Uiso calc R 1 . .
C C37 0.00316(14) 1.1700(4) 0.07738(15) 0.0808(10) Uani d . 1 . .
H H37 -0.0308 1.1418 0.0442 0.097 Uiso calc R 1 . .
C C38 0.04992(13) 1.0642(4) 0.09665(14) 0.0659(8) Uani d . 1 . .
H H38 0.0473 0.9644 0.0761 0.079 Uiso calc R 1 . .
C C39 0.15882(10) 0.8468(3) 0.10359(12) 0.0458(6) Uani d . 1 . .
C C40 0.17556(10) 0.9141(3) 0.05390(12) 0.0472(6) Uani d . 1 . .
C C41 0.17159(12) 0.8183(4) 0.00108(13) 0.0600(7) Uani d . 1 . .
H H41 0.1829 0.8612 -0.0321 0.072 Uiso calc R 1 . .
C C42 0.15121(13) 0.6606(4) -0.00373(14) 0.0674(8) Uani d . 1 . .
H H42 0.1490 0.5988 -0.0398 0.081 Uiso calc R 1 . .
C C43 0.13435(12) 0.5957(3) 0.04431(14) 0.0658(8) Uani d . 1 . .
H H43 0.1204 0.4898 0.0412 0.079 Uiso calc R 1 . .
C C44 0.13816(12) 0.6885(3) 0.09777(13) 0.0574(7) Uani d . 1 . .
H H44 0.1266 0.6440 0.1306 0.069 Uiso calc R 1 . .
C C45 0.19811(12) 1.0878(3) 0.05873(13) 0.0596(7) Uani d . 1 . .
H H45A 0.1711 1.1572 0.0710 0.071 Uiso calc R 1 . .
H H45B 0.2356 1.0929 0.0930 0.071 Uiso calc R 1 . .
N N46 0.20546(10) 1.1520(3) 0.00087(11) 0.0655(7) Uani d D 1 . .
H H46 0.2420(6) 1.166(3) -0.0005(14) 0.079 Uiso d D 1 . .
C C47 0.16033(12) 1.2132(3) -0.04842(13) 0.0517(7) Uani d . 1 . .
N N48 0.10652(10) 1.1985(3) -0.04558(12) 0.0667(7) Uani d . 1 . .
C C49 0.06305(14) 1.2601(4) -0.0959(2) 0.0875(11) Uani d . 1 . .
H H49 0.0249 1.2524 -0.0950 0.105 Uiso calc R 1 . .
C C50 0.07112(18) 1.3323(4) -0.1475(2) 0.0947(12) Uani d . 1 . .
H H50 0.0394 1.3712 -0.1811 0.114 Uiso calc R 1 . .
C C51 0.12719(18) 1.3467(4) -0.14908(15) 0.0808(10) Uani d . 1 . .
H H51 0.1341 1.3965 -0.1839 0.097 Uiso calc R 1 . .
C C52 0.17227(13) 1.2881(3) -0.09982(13) 0.0600(7) Uani d . 1 . .
H H52 0.2106 1.2974 -0.1000 0.072 Uiso calc R 1 . .

loop_
_atom_site_aniso_label
_atom_site_aniso_U_11
_atom_site_aniso_U_22
_atom_site_aniso_U_33
_atom_site_aniso_U_12
_atom_site_aniso_U_13
_atom_site_aniso_U_23
P1 0.0453(4) 0.0368(4) 0.0537(4) -0.0034(3) 0.0191(3) -0.0036(3)
O1 0.0440(10) 0.0464(10) 0.0716(12) -0.0070(8) 0.0217(9) -0.0086(9)
C1 0.0500(15) 0.0384(14) 0.0544(16) -0.0029(12) 0.0197(13) -0.0058(12)
C2 0.0686(19) 0.0444(16) 0.083(2) -0.0057(14) 0.0391(16) -0.0039(15)
C3 0.099(3) 0.0467(18) 0.091(2) -0.0119(17) 0.047(2) 0.0037(17)
C4 0.083(2) 0.0346(16) 0.094(2) -0.0013(16) 0.0242(19) -0.0019(16)
C5 0.119(3) 0.0454(19) 0.144(3) 0.0115(19) 0.083(3) 0.000(2)
C6 0.114(3) 0.0493(19) 0.120(3) 0.0035(18) 0.080(2) 0.0017(19)
C7 0.0506(15) 0.0481(15) 0.0527(16) -0.0001(13) 0.0236(13) -0.0009(13)
C8 0.0638(18) 0.0644(19) 0.064(2) -0.0008(15) 0.0276(16) 0.0057(16)
C9 0.096(3) 0.091(3) 0.066(2) 0.010(2) 0.037(2) 0.0181(19)
C10 0.087(3) 0.113(3) 0.0507(19) 0.017(2) 0.0218(19) 0.002(2)
C11 0.074(2) 0.099(3) 0.062(2) -0.0126(19) 0.0089(18) -0.016(2)
C12 0.0689(19) 0.0671(19) 0.0585(19) -0.0118(16) 0.0195(16) -0.0020(15)
C13 0.0473(15) 0.0331(13) 0.0570(17) -0.0022(11) 0.0228(13) -0.0001(12)
C14 0.0566(17) 0.0376(14) 0.0546(17) -0.0023(12) 0.0208(14) 0.0009(12)
C15 0.088(2) 0.0537(17) 0.0581(18) 0.0001(17) 0.0334(17) -0.0043(15)
C16 0.090(2) 0.0592(19) 0.083(2) 0.0169(17) 0.053(2) 0.0038(17)
C17 0.0638(19) 0.0553(18) 0.081(2) 0.0141(15) 0.0363(17) 0.0095(17)
C18 0.0564(17) 0.0451(15) 0.0610(17) 0.0031(13) 0.0254(14) 0.0045(13)
C19 0.0643(19) 0.0597(19) 0.0576(19) -0.0071(15) 0.0140(15) -0.0010(15)
N20 0.0771(18) 0.0701(18) 0.0536(16) -0.0213(15) 0.0020(13) -0.0056(14)
C21 0.0540(17) 0.071(2) 0.0556(19) 0.0042(16) 0.0077(15) -0.0050(17)
N22 0.0786(18) 0.0664(17) 0.0721(17) -0.0081(14) 0.0091(14) 0.0047(15)
C23 0.092(3) 0.077(3) 0.116(3) -0.006(2) 0.023(2) 0.018(2)
C24 0.099(3) 0.127(4) 0.117(4) 0.009(3) 0.025(3) 0.057(3)
C25 0.089(3) 0.153(4) 0.072(3) 0.027(3) 0.010(2) 0.038(3)
C26 0.067(2) 0.106(3) 0.059(2) 0.012(2) 0.0026(17) 0.002(2)
P2 0.0565(4) 0.0461(4) 0.0431(4) -0.0054(3) 0.0156(3) -0.0045(3)
O2 0.0632(12) 0.0670(12) 0.0586(12) -0.0165(10) 0.0093(9) -0.0092(10)
C27 0.0675(18) 0.0471(15) 0.0407(15) 0.0036(14) 0.0177(14) -0.0023(12)
C28 0.073(2) 0.0579(18) 0.0476(16) -0.0048(15) 0.0185(14) -0.0008(14)
C29 0.090(2) 0.079(2) 0.0545(19) -0.0183(19) 0.0302(18) -0.0005(17)
C30 0.133(3) 0.080(2) 0.057(2) -0.007(2) 0.032(2) 0.0119(18)
C31 0.123(3) 0.102(3) 0.085(3) 0.034(3) 0.031(2) 0.044(2)
C32 0.087(2) 0.095(3) 0.079(2) 0.020(2) 0.032(2) 0.026(2)
C33 0.0635(17) 0.0411(14) 0.0449(15) -0.0039(13) 0.0254(14) -0.0032(12)
C34 0.074(2) 0.0526(18) 0.0677(19) -0.0069(16) 0.0290(16) -0.0058(15)
C35 0.095(3) 0.0499(19) 0.106(3) 0.0034(19) 0.048(2) -0.0115(19)
C36 0.086(3) 0.077(2) 0.095(3) 0.027(2) 0.035(2) 0.007(2)
C37 0.071(2) 0.088(2) 0.074(2) 0.0184(19) 0.0108(17) -0.011(2)
C38 0.071(2) 0.0598(18) 0.0625(19) 0.0109(16) 0.0159(16) -0.0121(15)
C39 0.0469(15) 0.0439(15) 0.0452(15) 0.0003(12) 0.0134(12) -0.0017(12)
C40 0.0451(14) 0.0540(16) 0.0409(14) 0.0046(12) 0.0118(12) -0.0015(13)
C41 0.0615(18) 0.076(2) 0.0440(16) 0.0086(16) 0.0189(14) 0.0014(15)
C42 0.078(2) 0.070(2) 0.0513(18) 0.0105(17) 0.0161(16) -0.0166(16)
C43 0.077(2) 0.0509(17) 0.067(2) 0.0012(15) 0.0200(16) -0.0128(16)
C44 0.0658(18) 0.0517(17) 0.0573(18) -0.0040(14) 0.0236(14) -0.0043(14)
C45 0.0651(18) 0.0654(18) 0.0494(16) -0.0061(15) 0.0204(14) 0.0058(14)
N46 0.0513(14) 0.0871(18) 0.0620(15) 0.0015(14) 0.0239(13) 0.0205(14)
C47 0.0514(17) 0.0470(15) 0.0569(17) 0.0022(13) 0.0180(14) -0.0001(13)
N48 0.0519(15) 0.0629(16) 0.0865(19) 0.0028(12) 0.0244(14) 0.0023(14)
C49 0.051(2) 0.067(2) 0.132(3) 0.0039(17) 0.012(2) -0.006(2)
C50 0.087(3) 0.075(2) 0.094(3) 0.020(2) -0.010(2) 0.003(2)
C51 0.109(3) 0.069(2) 0.059(2) 0.019(2) 0.020(2) 0.0099(17)
C52 0.0700(19) 0.0587(18) 0.0553(18) 0.0100(15) 0.0260(16) 0.0065(15)

loop_
_atom_type_symbol
_atom_type_description
_atom_type_scat_dispersion_real
_atom_type_scat_dispersion_imag
_atom_type_scat_source
C C 0.0033 0.0016 'International Tables Vol C Tables 4.2.6.8 and 6.1.1.4'
H H 0.0000 0.0000 'International Tables Vol C Tables 4.2.6.8 and 6.1.1.4'
N N 0.0061 0.0033 'International Tables Vol C Tables 4.2.6.8 and 6.1.1.4'
O O 0.0106 0.0060 'International Tables Vol C Tables 4.2.6.8 and 6.1.1.4'
P P 0.1023 0.0942 'International Tables Vol C Tables 4.2.6.8 and 6.1.1.4'

loop_
_geom_angle_atom_site_label_1
_geom_angle_atom_site_label_2
_geom_angle_atom_site_label_3
_geom_angle_site_symmetry_1
_geom_angle_site_symmetry_3
_geom_angle
_geom_angle_publ_flag
O1 P1 C1 . . 112.39(11) ?
O1 P1 C7 . . 110.16(11) ?
C1 P1 C7 . . 106.34(12) ?
O1 P1 C13 . . 112.55(10) ?
C1 P1 C13 . . 106.98(11) ?
C7 P1 C13 . . 108.14(12) ?
C2 C1 C6 . . 117.7(2) ?
C2 C1 P1 . . 124.1(2) ?
C6 C1 P1 . . 118.0(2) ?
C1 C2 C3 . . 120.9(3) ?
C1 C2 H2 . . 119.5 ?
C3 C2 H2 . . 119.5 ?
C4 C3 C2 . . 119.8(3) ?
C4 C3 H3 . . 120.1 ?
C2 C3 H3 . . 120.1 ?
C5 C4 C3 . . 120.2(3) ?
C5 C4 H4 . . 119.9 ?
C3 C4 H4 . . 119.9 ?
C4 C5 C6 . . 120.2(3) ?
C4 C5 H5 . . 119.9 ?
C6 C5 H5 . . 119.9 ?
C5 C6 C1 . . 121.2(3) ?
C5 C6 H6 . . 119.4 ?
C1 C6 H6 . . 119.4 ?
C12 C7 C8 . . 118.8(3) ?
C12 C7 P1 . . 123.3(2) ?
C8 C7 P1 . . 117.9(2) ?
C9 C8 C7 . . 120.4(3) ?
C9 C8 H8 . . 119.8 ?
C7 C8 H8 . . 119.8 ?
C8 C9 C10 . . 120.3(3) ?
C8 C9 H9 . . 119.9 ?
C10 C9 H9 . . 119.9 ?
C11 C10 C9 . . 120.2(3) ?
C11 C10 H10 . . 119.9 ?
C9 C10 H10 . . 119.9 ?
C10 C11 C12 . . 120.3(3) ?
C10 C11 H11 . . 119.9 ?
C12 C11 H11 . . 119.9 ?
C11 C12 C7 . . 120.0(3) ?
C11 C12 H12 . . 120.0 ?
C7 C12 H12 . . 120.0 ?
C18 C13 C14 . . 118.8(2) ?
C18 C13 P1 . . 120.6(2) ?
C14 C13 P1 . . 120.59(19) ?
C15 C14 C13 . . 118.0(2) ?
C15 C14 C19 . . 120.2(2) ?
C13 C14 C19 . . 121.7(2) ?
C16 C15 C14 . . 121.5(3) ?
C16 C15 H15 . . 119.2 ?
C14 C15 H15 . . 119.2 ?
C17 C16 C15 . . 120.8(3) ?
C17 C16 H16 . . 119.6 ?
C15 C16 H16 . . 119.6 ?
C16 C17 C18 . . 119.1(3) ?
C16 C17 H17 . . 120.4 ?
C18 C17 H17 . . 120.4 ?
C17 C18 C13 . . 121.7(3) ?
C17 C18 H18 . . 119.1 ?
C13 C18 H18 . . 119.1 ?
N20 C19 C14 . . 115.5(2) ?
N20 C19 H19A . . 108.4 ?
C14 C19 H19A . . 108.4 ?
N20 C19 H19B . . 108.4 ?
C14 C19 H19B . . 108.4 ?
H19A C19 H19B . . 107.5 ?
C21 N20 C19 . . 122.2(3) ?
C21 N20 H20 . . 120(2) ?
C19 N20 H20 . . 117(2) ?
N22 C21 N20 . . 117.7(3) ?
N22 C21 C26 . . 121.6(3) ?
N20 C21 C26 . . 120.7(3) ?
C21 N22 C23 . . 117.3(3) ?
N22 C23 C24 . . 124.8(4) ?
N22 C23 H23 . . 117.6 ?
C24 C23 H23 . . 117.6 ?
C23 C24 C25 . . 117.4(4) ?
C23 C24 H24 . . 121.3 ?
C25 C24 H24 . . 121.3 ?
C26 C25 C24 . . 120.6(4) ?
C26 C25 H25 . . 119.7 ?
C24 C25 H25 . . 119.7 ?
C25 C26 C21 . . 118.4(4) ?
C25 C26 H26 . . 120.8 ?
C21 C26 H26 . . 120.8 ?
O2 P2 C33 . . 112.62(12) ?
O2 P2 C27 . . 111.44(12) ?
C33 P2 C27 . . 106.42(12) ?
O2 P2 C39 . . 114.12(11) ?
C33 P2 C39 . . 104.94(11) ?
C27 P2 C39 . . 106.73(12) ?
C32 C27 C28 . . 118.0(3) ?
C32 C27 P2 . . 118.3(2) ?
C28 C27 P2 . . 123.6(2) ?
C27 C28 C29 . . 120.5(3) ?
C27 C28 H28 . . 119.7 ?
C29 C28 H28 . . 119.7 ?
C30 C29 C28 . . 120.5(3) ?
C30 C29 H29 . . 119.8 ?
C28 C29 H29 . . 119.8 ?
C29 C30 C31 . . 119.7(3) ?
C29 C30 H30 . . 120.2 ?
C31 C30 H30 . . 120.2 ?
C30 C31 C32 . . 120.5(3) ?
C30 C31 H31 . . 119.8 ?
C32 C31 H31 . . 119.8 ?
C31 C32 C27 . . 120.8(3) ?
C31 C32 H32 . . 119.6 ?
C27 C32 H32 . . 119.6 ?
C34 C33 C38 . . 118.4(3) ?
C34 C33 P2 . . 119.4(2) ?
C38 C33 P2 . . 122.3(2) ?
C33 C34 C35 . . 120.3(3) ?
C33 C34 H34 . . 119.9 ?
C35 C34 H34 . . 119.9 ?
C36 C35 C34 . . 120.2(3) ?
C36 C35 H35 . . 119.9 ?
C34 C35 H35 . . 119.9 ?
C35 C36 C37 . . 120.5(3) ?
C35 C36 H36 . . 119.7 ?
C37 C36 H36 . . 119.7 ?
C36 C37 C38 . . 119.4(3) ?
C36 C37 H37 . . 120.3 ?
C38 C37 H37 . . 120.3 ?
C37 C38 C33 . . 121.2(3) ?
C37 C38 H38 . . 119.4 ?
C33 C38 H38 . . 119.4 ?
C44 C39 C40 . . 119.2(2) ?
C44 C39 P2 . . 120.30(19) ?
C40 C39 P2 . . 120.45(19) ?
C41 C40 C39 . . 118.2(2) ?
C41 C40 C45 . . 121.4(2) ?
C39 C40 C45 . . 120.4(2) ?
C42 C41 C40 . . 121.8(3) ?
C42 C41 H41 . . 119.1 ?
C40 C41 H41 . . 119.1 ?
C43 C42 C41 . . 120.0(3) ?
C43 C42 H42 . . 120.0 ?
C41 C42 H42 . . 120.0 ?
C42 C43 C44 . . 119.4(3) ?
C42 C43 H43 . . 120.3 ?
C44 C43 H43 . . 120.3 ?
C43 C44 C39 . . 121.4(3) ?
C43 C44 H44 . . 119.3 ?
C39 C44 H44 . . 119.3 ?
N46 C45 C40 . . 115.4(2) ?
N46 C45 H45A . . 108.4 ?
C40 C45 H45A . . 108.4 ?
N46 C45 H45B . . 108.4 ?
C40 C45 H45B . . 108.4 ?
H45A C45 H45B . . 107.5 ?
C47 N46 C45 . . 122.9(2) ?
C47 N46 H46 . . 117.7(19) ?
C45 N46 H46 . . 118.8(19) ?
N48 C47 N46 . . 118.1(3) ?
N48 C47 C52 . . 122.9(3) ?
N46 C47 C52 . . 119.1(2) ?
C47 N48 C49 . . 115.9(3) ?
C50 C49 N48 . . 124.6(3) ?
C50 C49 H49 . . 117.7 ?
N48 C49 H49 . . 117.7 ?
C49 C50 C51 . . 118.4(3) ?
C49 C50 H50 . . 120.8 ?
C51 C50 H50 . . 120.8 ?
C52 C51 C50 . . 119.5(3) ?
C52 C51 H51 . . 120.3 ?
C50 C51 H51 . . 120.3 ?
C51 C52 C47 . . 118.8(3) ?
C51 C52 H52 . . 120.6 ?
C47 C52 H52 . . 120.6 ?

loop_
_geom_bond_atom_site_label_1
_geom_bond_atom_site_label_2
_geom_bond_site_symmetry_2
_geom_bond_distance
_geom_bond_publ_flag
P1 O1 . 1.4866(17) ?
P1 C1 . 1.798(2) ?
P1 C7 . 1.798(3) ?
P1 C13 . 1.808(2) ?
C1 C2 . 1.364(3) ?
C1 C6 . 1.378(4) ?
C2 C3 . 1.382(4) ?
C2 H2 . 0.9300 ?
C3 C4 . 1.365(4) ?
C3 H3 . 0.9300 ?
C4 C5 . 1.338(4) ?
C4 H4 . 0.9300 ?
C5 C6 . 1.374(4) ?
C5 H5 . 0.9300 ?
C6 H6 . 0.9300 ?
C7 C12 . 1.387(4) ?
C7 C8 . 1.391(3) ?
C8 C9 . 1.370(4) ?
C8 H8 . 0.9300 ?
C9 C10 . 1.372(5) ?
C9 H9 . 0.9300 ?
C10 C11 . 1.364(4) ?
C10 H10 . 0.9300 ?
C11 C12 . 1.385(4) ?
C11 H11 . 0.9300 ?
C12 H12 . 0.9300 ?
C13 C18 . 1.391(3) ?
C13 C14 . 1.416(3) ?
C14 C15 . 1.386(3) ?
C14 C19 . 1.516(4) ?
C15 C16 . 1.374(4) ?
C15 H15 . 0.9300 ?
C16 C17 . 1.364(4) ?
C16 H16 . 0.9300 ?
C17 C18 . 1.376(3) ?
C17 H17 . 0.9300 ?
C18 H18 . 0.9300 ?
C19 N20 . 1.431(3) ?
C19 H19A . 0.9700 ?
C19 H19B . 0.9700 ?
N20 C21 . 1.350(4) ?
N20 H20 . 0.895(10) ?
C21 N22 . 1.335(3) ?
C21 C26 . 1.391(4) ?
N22 C23 . 1.339(4) ?
C23 C24 . 1.346(5) ?
C23 H23 . 0.9300 ?
C24 C25 . 1.366(6) ?
C24 H24 . 0.9300 ?
C25 C26 . 1.363(5) ?
C25 H25 . 0.9300 ?
C26 H26 . 0.9300 ?
P2 O2 . 1.4782(18) ?
P2 C33 . 1.797(3) ?
P2 C27 . 1.805(3) ?
P2 C39 . 1.806(3) ?
C27 C32 . 1.380(4) ?
C27 C28 . 1.381(4) ?
C28 C29 . 1.386(4) ?
C28 H28 . 0.9300 ?
C29 C30 . 1.358(4) ?
C29 H29 . 0.9300 ?
C30 C31 . 1.361(5) ?
C30 H30 . 0.9300 ?
C31 C32 . 1.378(5) ?
C31 H31 . 0.9300 ?
C32 H32 . 0.9300 ?
C33 C34 . 1.381(3) ?
C33 C38 . 1.382(4) ?
C34 C35 . 1.382(4) ?
C34 H34 . 0.9300 ?
C35 C36 . 1.363(4) ?
C35 H35 . 0.9300 ?
C36 C37 . 1.365(4) ?
C36 H36 . 0.9300 ?
C37 C38 . 1.379(4) ?
C37 H37 . 0.9300 ?
C38 H38 . 0.9300 ?
C39 C44 . 1.387(3) ?
C39 C40 . 1.398(3) ?
C40 C41 . 1.382(3) ?
C40 C45 . 1.522(3) ?
C41 C42 . 1.381(4) ?
C41 H41 . 0.9300 ?
C42 C43 . 1.360(4) ?
C42 H42 . 0.9300 ?
C43 C44 . 1.380(4) ?
C43 H43 . 0.9300 ?
C44 H44 . 0.9300 ?
C45 N46 . 1.442(3) ?
C45 H45A . 0.9700 ?
C45 H45B . 0.9700 ?
N46 C47 . 1.357(3) ?
N46 H46 . 0.899(10) ?
C47 N48 . 1.326(3) ?
C47 C52 . 1.398(4) ?
N48 C49 . 1.350(4) ?
C49 C50 . 1.350(5) ?
C49 H49 . 0.9300 ?
C50 C51 . 1.370(5) ?
C50 H50 . 0.9300 ?
C51 C52 . 1.348(4) ?
C51 H51 . 0.9300 ?
C52 H52 . 0.9300 ?

loop_
_geom_hbond_atom_site_label_D
_geom_hbond_atom_site_label_H
_geom_hbond_atom_site_label_A
_geom_hbond_site_symmetry_A
_geom_hbond_distance_DH
_geom_hbond_distance_HA
_geom_hbond_distance_DA
_geom_hbond_angle_DHA
_geom_hbond_publ_flag
N20 H20 O2 1_545 0.895(10) 1.978(11) 2.872(3) 177(3) yes
N46 H46 O1 4_575 0.899(10) 1.971(12) 2.850(3) 166(3) yes
C4 H4 O1 1_565 0.93 2.534 3.329 143.69 yes
C52 H52 O1 4_575 0.93 2.554 3.282 135.36 yes
C3 H3 Cg1 1_565 0.93 2.95 3.627(3) 131 yes
C25 H25 Cg2 . 0.93 2.95 3.495(5) 119 yes
C30 H30 Cg3 4_576 0.93 2.93 3.772(4) 152 yes
C42 H42 Cg3 1_545 0.93 2.96 3.746(3) 154 yes

loop_
_geom_torsion_atom_site_label_1
_geom_torsion_atom_site_label_2
_geom_torsion_atom_site_label_3
_geom_torsion_atom_site_label_4
_geom_torsion_site_symmetry_1
_geom_torsion_site_symmetry_2
_geom_torsion_site_symmetry_3
_geom_torsion_site_symmetry_4
_geom_torsion
_geom_torsion_publ_flag
O1 P1 C1 C2 . . . . -132.3(2) ?
C7 P1 C1 C2 . . . . 107.1(2) ?
C13 P1 C1 C2 . . . . -8.3(3) ?
O1 P1 C1 C6 . . . . 43.9(3) ?
C7 P1 C1 C6 . . . . -76.7(3) ?
C13 P1 C1 C6 . . . . 167.9(2) ?
C6 C1 C2 C3 . . . . -0.9(4) ?
P1 C1 C2 C3 . . . . 175.3(2) ?
C1 C2 C3 C4 . . . . 0.2(5) ?
C2 C3 C4 C5 . . . . 0.2(5) ?
C3 C4 C5 C6 . . . . 0.2(6) ?
C4 C5 C6 C1 . . . . -1.0(6) ?
C2 C1 C6 C5 . . . . 1.3(5) ?
P1 C1 C6 C5 . . . . -175.2(3) ?
O1 P1 C7 C12 . . . . -161.6(2) ?
C1 P1 C7 C12 . . . . -39.6(3) ?
C13 P1 C7 C12 . . . . 75.0(2) ?
O1 P1 C7 C8 . . . . 16.5(2) ?
C1 P1 C7 C8 . . . . 138.5(2) ?
C13 P1 C7 C8 . . . . -106.9(2) ?
C12 C7 C8 C9 . . . . -0.6(4) ?
P1 C7 C8 C9 . . . . -178.8(2) ?
C7 C8 C9 C10 . . . . -1.0(5) ?
C8 C9 C10 C11 . . . . 1.3(5) ?
C9 C10 C11 C12 . . . . 0.0(5) ?
C10 C11 C12 C7 . . . . -1.7(5) ?
C8 C7 C12 C11 . . . . 2.0(4) ?
P1 C7 C12 C11 . . . . -179.9(2) ?
O1 P1 C13 C18 . . . . -126.2(2) ?
C1 P1 C13 C18 . . . . 109.8(2) ?
C7 P1 C13 C18 . . . . -4.3(2) ?
O1 P1 C13 C14 . . . . 50.9(2) ?
C1 P1 C13 C14 . . . . -73.0(2) ?
C7 P1 C13 C14 . . . . 172.84(19) ?
C18 C13 C14 C15 . . . . -0.5(3) ?
P1 C13 C14 C15 . . . . -177.76(18) ?
C18 C13 C14 C19 . . . . 177.0(2) ?
P1 C13 C14 C19 . . . . -0.2(3) ?
C13 C14 C15 C16 . . . . 0.1(4) ?
C19 C14 C15 C16 . . . . -177.5(3) ?
C14 C15 C16 C17 . . . . 0.3(4) ?
C15 C16 C17 C18 . . . . -0.2(4) ?
C16 C17 C18 C13 . . . . -0.3(4) ?
C14 C13 C18 C17 . . . . 0.6(4) ?
P1 C13 C18 C17 . . . . 177.9(2) ?
C15 C14 C19 N20 . . . . -16.3(4) ?
C13 C14 C19 N20 . . . . 166.2(2) ?
C14 C19 N20 C21 . . . . -82.7(4) ?
C19 N20 C21 N22 . . . . 9.1(4) ?
C19 N20 C21 C26 . . . . -171.1(3) ?
N20 C21 N22 C23 . . . . -179.2(3) ?
C26 C21 N22 C23 . . . . 1.0(4) ?
C21 N22 C23 C24 . . . . -0.9(5) ?
N22 C23 C24 C25 . . . . 0.5(7) ?
C23 C24 C25 C26 . . . . -0.1(6) ?
C24 C25 C26 C21 . . . . 0.2(6) ?
N22 C21 C26 C25 . . . . -0.7(5) ?
N20 C21 C26 C25 . . . . 179.5(3) ?
O2 P2 C27 C32 . . . . -40.9(3) ?
C33 P2 C27 C32 . . . . -164.1(2) ?
C39 P2 C27 C32 . . . . 84.3(2) ?
O2 P2 C27 C28 . . . . 136.7(2) ?
C33 P2 C27 C28 . . . . 13.6(3) ?
C39 P2 C27 C28 . . . . -98.1(2) ?
C32 C27 C28 C29 . . . . -0.5(4) ?
P2 C27 C28 C29 . . . . -178.2(2) ?
C27 C28 C29 C30 . . . . -0.5(4) ?
C28 C29 C30 C31 . . . . 0.7(5) ?
C29 C30 C31 C32 . . . . 0.1(6) ?
C30 C31 C32 C27 . . . . -1.1(6) ?
C28 C27 C32 C31 . . . . 1.3(5) ?
P2 C27 C32 C31 . . . . 179.1(3) ?
O2 P2 C33 C34 . . . . -26.9(2) ?
C27 P2 C33 C34 . . . . 95.5(2) ?
C39 P2 C33 C34 . . . . -151.6(2) ?
O2 P2 C33 C38 . . . . 154.4(2) ?
C27 P2 C33 C38 . . . . -83.2(2) ?
C39 P2 C33 C38 . . . . 29.7(2) ?
C38 C33 C34 C35 . . . . 0.2(4) ?
P2 C33 C34 C35 . . . . -178.6(2) ?
C33 C34 C35 C36 . . . . 0.1(5) ?
C34 C35 C36 C37 . . . . -0.3(5) ?
C35 C36 C37 C38 . . . . 0.2(5) ?
C36 C37 C38 C33 . . . . 0.1(5) ?
C34 C33 C38 C37 . . . . -0.3(4) ?
P2 C33 C38 C37 . . . . 178.5(2) ?
O2 P2 C39 C44 . . . . 132.3(2) ?
C33 P2 C39 C44 . . . . -103.9(2) ?
C27 P2 C39 C44 . . . . 8.8(2) ?
O2 P2 C39 C40 . . . . -49.7(2) ?
C33 P2 C39 C40 . . . . 74.1(2) ?
C27 P2 C39 C40 . . . . -173.3(2) ?
C44 C39 C40 C41 . . . . -1.0(4) ?
P2 C39 C40 C41 . . . . -178.93(19) ?
C44 C39 C40 C45 . . . . 179.7(2) ?
P2 C39 C40 C45 . . . . 1.7(3) ?
C39 C40 C41 C42 . . . . 0.6(4) ?
C45 C40 C41 C42 . . . . 180.0(3) ?
C40 C41 C42 C43 . . . . 0.0(4) ?
C41 C42 C43 C44 . . . . -0.4(4) ?
C42 C43 C44 C39 . . . . 0.0(4) ?
C40 C39 C44 C43 . . . . 0.7(4) ?
P2 C39 C44 C43 . . . . 178.6(2) ?
C41 C40 C45 N46 . . . . 9.8(4) ?
C39 C40 C45 N46 . . . . -170.9(2) ?
C40 C45 N46 C47 . . . . 81.3(3) ?
C45 N46 C47 N48 . . . . -6.7(4) ?
C45 N46 C47 C52 . . . . 173.5(2) ?
N46 C47 N48 C49 . . . . -179.5(3) ?
C52 C47 N48 C49 . . . . 0.3(4) ?
C47 N48 C49 C50 . . . . 0.6(5) ?
N48 C49 C50 C51 . . . . -0.9(6) ?
C49 C50 C51 C52 . . . . 0.4(5) ?
C50 C51 C52 C47 . . . . 0.3(5) ?
N48 C47 C52 C51 . . . . -0.7(4) ?
N46 C47 C52 C51 . . . . 179.1(3) ?
